data_2104949
loop_
_publ_author_name
'Lemmerer, Andreas'

_publ_section_title
;
 Seven hexamethylenetetramine (HMTA) complexes with mono- and
 dicarboxylic acids: analysis of packing modes of HMTA complexes in the
 literature
;
_journal_issue 2
_journal_name_full 'Acta Crystallographica Section B'
_journal_page_first 177
_journal_page_last 192
_journal_paper_doi 10.1107/S0108768111004964
_journal_volume 67
_journal_year 2011
_chemical_formula_moiety 'C8 H12 O4, C6 H12 N4'
_chemical_formula_sum 'C14 H24 N4 O4'
_chemical_formula_weight 312.37
_chemical_name_systematic
;
  (cis-cyclohexane-1,4-dicarboxylic acid).(hexamethylenetetramine)
;
_space_group_IT_number 11
_symmetry_cell_setting monoclinic
_symmetry_space_group_name_Hall '-P 2yb'
_symmetry_space_group_name_H-M 'P 1 21/m 1'
_atom_sites_solution_hydrogens geom
_atom_sites_solution_primary direct
_atom_sites_solution_secondary difmap
_audit_conform_dict_name cif_core.dic
_audit_conform_dict_version 2.3
_audit_creation_method 'WinGX routine CIF_UPDATE'
_cell_angle_alpha 90
_cell_angle_beta 108.0280(10)
_cell_angle_gamma 90
_cell_formula_units_Z 2
_cell_length_a 5.9169(4)
_cell_length_b 21.6383(15)
_cell_length_c 6.1135(4)
_cell_measurement_reflns_used 4457
_cell_measurement_temperature 173(2)
_cell_measurement_theta_max 28.2
_cell_measurement_theta_min 3.5
_cell_volume 744.29(9)
_computing_cell_refinement 'SAINT-Plus (Bruker, 2004)'
_computing_data_collection 'APEX2 (Bruker, 2005)'
_computing_data_reduction 'SAINT-Plus and XPREP (Bruker 2004)'
_computing_molecular_graphics
;
Ortep-3 for Windows (Farrugia, 1997) and DIAMOND (Brandenburg, 1999)
;
_computing_publication_material
;
WinGX publication routines (Farrugia, 1999) and PLATON (Spek, 2002)
;
_computing_structure_refinement 'SHELXL-97 (Sheldrick, 2008)'
_computing_structure_solution 'SHELXS-97 (Sheldrick, 2008)'
_diffrn_ambient_temperature 173(2)
_diffrn_measured_fraction_theta_full 0.997
_diffrn_measured_fraction_theta_max 0.997
_diffrn_measurement_device_type 'Bruker APEX II CCD area detector'
_diffrn_measurement_method '\w scans'
_diffrn_radiation_monochromator graphite
_diffrn_radiation_type MoK\a
_diffrn_radiation_wavelength 0.71073
_diffrn_reflns_av_R_equivalents 0.0212
_diffrn_reflns_limit_h_max 7
_diffrn_reflns_limit_h_min -7
_diffrn_reflns_limit_k_max 28
_diffrn_reflns_limit_k_min -28
_diffrn_reflns_limit_l_max 8
_diffrn_reflns_limit_l_min -8
_diffrn_reflns_number 7732
_diffrn_reflns_theta_full 28
_diffrn_reflns_theta_max 28
_diffrn_reflns_theta_min 1.88
_diffrn_standards_number 0
_exptl_absorpt_coefficient_mu 0.103
_exptl_absorpt_correction_T_max 0.98
_exptl_absorpt_correction_T_min 0.93
_exptl_absorpt_correction_type multi-scan
_exptl_absorpt_process_details 'SADABS (Sheldrick, 1996)'
_exptl_crystal_colour colourless
_exptl_crystal_density_diffrn 1.394
_exptl_crystal_density_method 'not measured'
_exptl_crystal_description block
_exptl_crystal_F_000 336
_exptl_crystal_size_max 0.66
_exptl_crystal_size_mid 0.42
_exptl_crystal_size_min 0.11
_refine_diff_density_max 0.384
_refine_diff_density_min -0.192
_refine_ls_extinction_method none
_refine_ls_goodness_of_fit_ref 1.135
_refine_ls_hydrogen_treatment mixed
_refine_ls_matrix_type full
_refine_ls_number_parameters 109
_refine_ls_number_reflns 1834
_refine_ls_number_restraints 0
_refine_ls_restrained_S_all 1.135
_refine_ls_R_factor_all 0.0417
_refine_ls_R_factor_gt 0.0383
_refine_ls_shift/su_max 0
_refine_ls_shift/su_mean 0
_refine_ls_structure_factor_coef Fsqd
_refine_ls_weighting_details 'calc w=1/[\s^2^(Fo^2^)+(0.0462P)^2^+0.2047P] where P=(Fo^2^+2Fc^2^)/3'
_refine_ls_weighting_scheme calc
_refine_ls_wR_factor_gt 0.0982
_refine_ls_wR_factor_ref 0.1007
_reflns_number_gt 1671
_reflns_number_total 1834
_reflns_threshold_expression >2sigma(I)
_cod_data_source_file so5048.cif
_cod_data_source_block 6
_cod_depositor_comments
;
The following automatic conversions were performed:
'_symmetry_cell_setting' value 'Monoclinic' changed to 'monoclinic'
according to '/home/saulius/struct/CIF-dictionaries/cif_core.dic'
dictionary named 'cif_core.dic' version 2.4.1 from 2010-06-29.

Automatic conversion script
Id: cif_fix_enum 1555 2011-01-17 13:19:09Z saulius 
;
_cod_original_sg_symbol_H-M P2(1)/m
_cod_database_code 2104949
_cod_database_fobs_code 2104949

loop_
_symmetry_equiv_pos_as_xyz
'x, y, z'
'-x, y+1/2, -z'
'-x, -y, -z'
'x, -y-1/2, z'

loop_
_atom_site_type_symbol
_atom_site_label
_atom_site_fract_x
_atom_site_fract_y
_atom_site_fract_z
_atom_site_U_iso_or_equiv
_atom_site_adp_type
_atom_site_calc_flag
_atom_site_refinement_flags
_atom_site_occupancy
_atom_site_disorder_assembly
_atom_site_disorder_group
C C1 0.0028(2) 0.30493(5) 0.4874(2) 0.0255(2) Uani d . 1 . .
H H1A 0.0134 0.3054 0.6522 0.031 Uiso calc R 1 . .
H H1B -0.0849 0.3423 0.4147 0.031 Uiso calc R 1 . .
C C2 -0.1383(3) 0.25 0.1349(3) 0.0301(4) Uani d S 1 . .
H H2A -0.2268 0.213 0.0587 0.036 Uiso calc PR 0.5 . .
H H2B -0.2268 0.287 0.0587 0.036 Uiso calc PR 0.5 . .
C C3 0.2259(2) 0.30464(5) 0.2190(2) 0.0278(3) Uani d . 1 . .
H H3A 0.1422 0.3422 0.1426 0.033 Uiso calc R 1 . .
H H3B 0.3874 0.3048 0.2029 0.033 Uiso calc R 1 . .
C C4 0.3699(3) 0.25 0.5758(3) 0.0285(3) Uani d S 1 . .
H H4A 0.5332 0.25 0.5646 0.034 Uiso calc SR 1 . .
H H4B 0.3818 0.25 0.7409 0.034 Uiso calc SR 1 . .
N N1 0.24521(16) 0.30643(4) 0.46634(16) 0.0238(2) Uani d . 1 . .
N N2 -0.1276(2) 0.25 0.3783(2) 0.0246(3) Uani d S 1 . .
N N3 0.0980(3) 0.25 0.1048(2) 0.0264(3) Uani d S 1 . .
C C5 0.76810(17) 0.47070(4) 0.88665(17) 0.0191(2) Uani d . 1 . .
H H5 0.6764 0.5083 0.8158 0.023 Uiso calc R 1 . .
C C6 0.97720(19) 0.46367(5) 0.79008(17) 0.0213(2) Uani d . 1 . .
H H6A 1.0675 0.4257 0.8529 0.026 Uiso calc R 1 . .
H H6B 0.9162 0.4596 0.6206 0.026 Uiso calc R 1 . .
C C7 0.85884(18) 0.48038(5) 1.14611(18) 0.0211(2) Uani d . 1 . .
H H7A 0.946 0.443 1.2204 0.025 Uiso calc R 1 . .
H H7B 0.722 0.4863 1.2048 0.025 Uiso calc R 1 . .
C C8 0.60253(19) 0.41565(5) 0.82252(19) 0.0225(2) Uani d . 1 . .
O O1 0.50330(19) 0.40969(5) 0.59859(15) 0.0403(3) Uani d . 1 . .
H H1 0.413(3) 0.3753(10) 0.565(3) 0.06 Uiso d . 1 . .
O O2 0.56245(17) 0.38095(4) 0.96001(16) 0.0370(2) Uani d . 1 . .

loop_
_atom_site_aniso_label
_atom_site_aniso_U_11
_atom_site_aniso_U_22
_atom_site_aniso_U_33
_atom_site_aniso_U_12
_atom_site_aniso_U_13
_atom_site_aniso_U_23
C1 0.0293(5) 0.0191(5) 0.0317(6) 0.0011(4) 0.0148(5) -0.0038(4)
C2 0.0244(8) 0.0298(8) 0.0272(8) 0 -0.0048(6) 0
C3 0.0362(6) 0.0247(5) 0.0261(5) -0.0056(4) 0.0148(5) 0.0028(4)
C4 0.0200(7) 0.0373(9) 0.0238(7) 0 0.0001(6) 0
N1 0.0246(5) 0.0233(4) 0.0233(5) -0.0075(3) 0.0073(4) -0.0046(3)
N2 0.0176(6) 0.0218(6) 0.0348(7) 0 0.0087(5) 0
N3 0.0361(7) 0.0246(6) 0.0177(6) 0 0.0075(5) 0
C5 0.0196(5) 0.0167(4) 0.0208(5) -0.0031(4) 0.0058(4) -0.0007(4)
C6 0.0250(5) 0.0208(5) 0.0197(5) -0.0043(4) 0.0094(4) -0.0039(4)
C7 0.0233(5) 0.0215(5) 0.0210(5) -0.0041(4) 0.0103(4) -0.0016(4)
C8 0.0209(5) 0.0182(5) 0.0279(5) -0.0027(4) 0.0068(4) -0.0015(4)
O1 0.0519(6) 0.0368(5) 0.0274(5) -0.0269(4) 0.0053(4) -0.0053(4)
O2 0.0432(5) 0.0310(5) 0.0348(5) -0.0161(4) 0.0092(4) 0.0053(4)

loop_
_atom_type_symbol
_atom_type_description
_atom_type_scat_dispersion_real
_atom_type_scat_dispersion_imag
_atom_type_scat_source
C C 0.0033 0.0016 'International Tables Vol C Tables 4.2.6.8 and 6.1.1.4'
H H 0 0 'International Tables Vol C Tables 4.2.6.8 and 6.1.1.4'
N N 0.0061 0.0033 'International Tables Vol C Tables 4.2.6.8 and 6.1.1.4'
O O 0.0106 0.006 'International Tables Vol C Tables 4.2.6.8 and 6.1.1.4'

loop_
_exptl_crystal_face_index_h
_exptl_crystal_face_index_k
_exptl_crystal_face_index_l
_exptl_crystal_face_perp_dist
2 -1 -1 0.34
-2 1 1 0.35
0 -1 0 0.25
0 1 0 0.17
0 0 1 0.08
0 0 -1 0.03

loop_
_geom_angle_atom_site_label_1
_geom_angle_atom_site_label_2
_geom_angle_atom_site_label_3
_geom_angle_site_symmetry_1
_geom_angle_site_symmetry_3
_geom_angle
_geom_angle_publ_flag
N2 C1 N1 . . 111.55(9) ?
N2 C1 H1A . . 109.3 ?
N1 C1 H1A . . 109.3 ?
N2 C1 H1B . . 109.3 ?
N1 C1 H1B . . 109.3 ?
H1A C1 H1B . . 108 ?
N3 C2 N2 . . 112.51(12) ?
N3 C2 H2A . . 109.1 ?
N2 C2 H2A . . 109.1 ?
N3 C2 H2B . . 109.1 ?
N2 C2 H2B . . 109.1 ?
H2A C2 H2B . . 107.8 ?
N3 C3 N1 . . 111.96(9) ?
N3 C3 H3A . . 109.2 ?
N1 C3 H3A . . 109.2 ?
N3 C3 H3B . . 109.2 ?
N1 C3 H3B . . 109.2 ?
H3A C3 H3B . . 107.9 ?
N1 C4 N1 4_565 . 111.69(12) ?
N1 C4 H4A 4_565 . 109.3 ?
N1 C4 H4A . . 109.3 ?
N1 C4 H4B 4_565 . 109.3 ?
N1 C4 H4B . . 109.3 ?
H4A C4 H4B . . 107.9 ?
C4 N1 C1 . . 107.71(9) ?
C4 N1 C3 . . 108.12(10) ?
C1 N1 C3 . . 108.54(9) ?
C1 N2 C1 . 4_565 108.87(12) ?
C1 N2 C2 . . 108.28(8) ?
C1 N2 C2 4_565 . 108.28(8) ?
C3 N3 C3 . 4_565 108.18(13) ?
C3 N3 C2 . . 108.29(8) ?
C3 N3 C2 4_565 . 108.29(8) ?
C8 C5 C7 . . 111.65(8) ?
C8 C5 C6 . . 110.88(8) ?
C7 C5 C6 . . 110.36(8) ?
C8 C5 H5 . . 107.9 ?
C7 C5 H5 . . 107.9 ?
C6 C5 H5 . . 107.9 ?
C7 C6 C5 3_767 . 110.35(8) ?
C7 C6 H6A 3_767 . 109.6 ?
C5 C6 H6A . . 109.6 ?
C7 C6 H6B 3_767 . 109.6 ?
C5 C6 H6B . . 109.6 ?
H6A C6 H6B . . 108.1 ?
C5 C7 C6 . 3_767 111.53(8) ?
C5 C7 H7A . . 109.3 ?
C6 C7 H7A 3_767 . 109.3 ?
C5 C7 H7B . . 109.3 ?
C6 C7 H7B 3_767 . 109.3 ?
H7A C7 H7B . . 108 ?
O2 C8 O1 . . 122.91(10) ?
O2 C8 C5 . . 124.13(10) ?
O1 C8 C5 . . 112.96(9) ?
C8 O1 H1 . . 111.0(12) ?

loop_
_geom_bond_atom_site_label_1
_geom_bond_atom_site_label_2
_geom_bond_site_symmetry_2
_geom_bond_distance
_geom_bond_publ_flag
C1 N2 . 1.4610(13) ?
C1 N1 . 1.4794(14) ?
C1 H1A . 0.99 ?
C1 H1B . 0.99 ?
C2 N3 . 1.466(2) ?
C2 N2 . 1.470(2) ?
C2 H2A . 0.99 ?
C2 H2B . 0.99 ?
C3 N3 . 1.4597(14) ?
C3 N1 . 1.4816(14) ?
C3 H3A . 0.99 ?
C3 H3B . 0.99 ?
C4 N1 4_565 1.4757(13) ?
C4 N1 . 1.4757(13) ?
C4 H4A . 0.99 ?
C4 H4B . 0.99 ?
N2 C1 4_565 1.4610(13) ?
N3 C3 4_565 1.4597(14) ?
C5 C8 . 1.5148(13) ?
C5 C7 . 1.5235(14) ?
C5 C6 . 1.5345(14) ?
C5 H5 . 1 ?
C6 C7 3_767 1.5247(14) ?
C6 H6A . 0.99 ?
C6 H6B . 0.99 ?
C7 C6 3_767 1.5247(14) ?
C7 H7A . 0.99 ?
C7 H7B . 0.99 ?
C8 O2 . 1.2041(14) ?
C8 O1 . 1.3183(14) ?
O1 H1 . 0.90(2) ?

loop_
_geom_hbond_atom_site_label_D
_geom_hbond_atom_site_label_H
_geom_hbond_atom_site_label_A
_geom_hbond_site_symmetry_A
_geom_hbond_distance_DH
_geom_hbond_distance_HA
_geom_hbond_distance_DA
_geom_hbond_angle_DHA
O1 H1 N1 . 0.90(2) 1.79(2) 2.6859(12) 173(2)
C1 H1A N3 1_556 0.99 2.91 3.8288(17) 154
C2 H2A O2 4_464 0.99 2.36 3.3368(13) 167
C4 H4A N2 1_655 0.99 2.6 3.539(2) 159

loop_
_geom_torsion_atom_site_label_1
_geom_torsion_atom_site_label_2
_geom_torsion_atom_site_label_3
_geom_torsion_atom_site_label_4
_geom_torsion_site_symmetry_1
_geom_torsion_site_symmetry_2
_geom_torsion_site_symmetry_3
_geom_torsion_site_symmetry_4
_geom_torsion
_geom_torsion_publ_flag
N1 C4 N1 C1 4_565 . . . 59.21(15) ?
N1 C4 N1 C3 4_565 . . . -57.90(15) ?
N2 C1 N1 C4 . . . . -58.83(12) ?
N2 C1 N1 C3 . . . . 58.00(12) ?
N3 C3 N1 C4 . . . . 58.75(12) ?
N3 C3 N1 C1 . . . . -57.82(12) ?
N1 C1 N2 C1 . . . 4_565 59.23(15) ?
N1 C1 N2 C2 . . . . -58.30(12) ?
N3 C2 N2 C1 . . . . 58.95(8) ?
N3 C2 N2 C1 . . . 4_565 -58.95(8) ?
N1 C3 N3 C3 . . . 4_565 -59.43(15) ?
N1 C3 N3 C2 . . . . 57.73(13) ?
N2 C2 N3 C3 . . . . -58.54(8) ?
N2 C2 N3 C3 . . . 4_565 58.54(8) ?
C8 C5 C6 C7 . . . 3_767 179.47(8) ?
C7 C5 C6 C7 . . . 3_767 -56.29(12) ?
C8 C5 C7 C6 . . . 3_767 -179.24(9) ?
C6 C5 C7 C6 . . . 3_767 56.97(12) ?
C7 C5 C8 O2 . . . . -5.50(15) ?
C6 C5 C8 O2 . . . . 118.01(12) ?
C7 C5 C8 O1 . . . . 173.85(9) ?
C6 C5 C8 O1 . . . . -62.65(12) ?
